data_1546209
loop_
_publ_author_name
'Jel\'inkov\'a, Krist\'yna'
'Surmov\'a, Heda'
'Matelov\'a, Alena'
'Rouchal, Michal'
'Pruckov\'a, Zde\<nka'
'Dastychov\'a, Lenka'
'Ne\<cas, Marek'
'V\'icha, Robert'

_publ_section_title
;
 Cubane Arrives on the Cucurbituril Scene.
;
_journal_issue 10
_journal_name_full 'Organic letters'
_journal_page_first 2698
_journal_page_last 2701
_journal_paper_doi 10.1021/acs.orglett.7b01029
_journal_volume 19
_journal_year 2017
_chemical_formula_sum 'C16 H20 N4 O2'
_chemical_formula_weight 300.36
_space_group_crystal_system monoclinic
_space_group_IT_number 14
_space_group_name_Hall '-P 2ybc'
_space_group_name_H-M_alt 'P 1 21/c 1'
_symmetry_space_group_name_Hall '-P 2ybc'
_symmetry_space_group_name_H-M 'P 1 21/c 1'
_atom_sites_solution_hydrogens mixed
_audit_creation_method SHELXL-2016/6
_cell_angle_alpha 90
_cell_angle_beta 92.914(2)
_cell_angle_gamma 90
_cell_formula_units_Z 4
_cell_length_a 5.45440(10)
_cell_length_b 18.7828(4)
_cell_length_c 14.6592(3)
_cell_measurement_reflns_used 5223
_cell_measurement_temperature 120(2)
_cell_measurement_theta_max 29.5350
_cell_measurement_theta_min 1.7610
_cell_volume 1499.88(5)
_computing_cell_refinement 'CrysAlisPro 1.171.38.46 (Rigaku OD, 2015)'
_computing_data_collection
;
Rigaku CrystalClear-SM Expert 2.1 b32 (Rigaku, 2014)
MSCServDetCCD = {5.7.3.4}
;
_computing_data_reduction 'CrysAlisPro 1.171.38.46 (Rigaku OD, 2015)'
_computing_structure_refinement 'SHELXL-2016/6 (Sheldrick, 2016)'
_computing_structure_solution 'SHELXT 2014/5 (Sheldrick, 2014)'
_diffrn_ambient_temperature 120(2)
_diffrn_measured_fraction_theta_full 0.994
_diffrn_measured_fraction_theta_max 0.831
_diffrn_measurement_device_type 'AFC11 (Right): Eulerian 3 circle'
_diffrn_measurement_method 'Profile data from \w-scans'
_diffrn_radiation_type MoK\a
_diffrn_radiation_wavelength 0.71073
_diffrn_reflns_av_R_equivalents 0.0233
_diffrn_reflns_av_unetI/netI 0.0261
_diffrn_reflns_Laue_measured_fraction_full 0.994
_diffrn_reflns_Laue_measured_fraction_max 0.831
_diffrn_reflns_limit_h_max 7
_diffrn_reflns_limit_h_min -7
_diffrn_reflns_limit_k_max 23
_diffrn_reflns_limit_k_min -26
_diffrn_reflns_limit_l_max 19
_diffrn_reflns_limit_l_min -20
_diffrn_reflns_number 10211
_diffrn_reflns_point_group_measured_fraction_full 0.994
_diffrn_reflns_point_group_measured_fraction_max 0.831
_diffrn_reflns_theta_full 25.242
_diffrn_reflns_theta_max 29.764
_diffrn_reflns_theta_min 1.764
_diffrn_source 'Rotating Anode MicroMax-007HF DW 1.2 kW'
_exptl_absorpt_coefficient_mu 0.091
_exptl_absorpt_correction_T_max 1.00000
_exptl_absorpt_correction_T_min 0.92536
_exptl_absorpt_correction_type multi-scan
_exptl_absorpt_process_details
;
CrysAlisPro 1.171.38.46 (Rigaku Oxford Diffraction, 2015)
Empirical absorption correction using spherical harmonics,
 implemented in SCALE3 ABSPACK scaling algorithm.
;
_exptl_crystal_colour colourless
_exptl_crystal_density_diffrn 1.330
_exptl_crystal_description plate
_exptl_crystal_F_000 640
_exptl_crystal_size_max 0.200
_exptl_crystal_size_mid 0.100
_exptl_crystal_size_min 0.050
_refine_diff_density_max 0.320
_refine_diff_density_min -0.241
_refine_diff_density_rms 0.042
_refine_ls_extinction_method none
_refine_ls_goodness_of_fit_ref 1.029
_refine_ls_hydrogen_treatment mixed
_refine_ls_matrix_type full
_refine_ls_number_parameters 211
_refine_ls_number_reflns 3569
_refine_ls_number_restraints 6
_refine_ls_restrained_S_all 1.029
_refine_ls_R_factor_all 0.0512
_refine_ls_R_factor_gt 0.0416
_refine_ls_shift/su_max 0.000
_refine_ls_shift/su_mean 0.000
_refine_ls_structure_factor_coef Fsqd
_refine_ls_weighting_details 'w=1/[\s^2^(Fo^2^)+(0.0516P)^2^+0.5201P] where P=(Fo^2^+2Fc^2^)/3'
_refine_ls_weighting_scheme calc
_refine_ls_wR_factor_gt 0.1018
_refine_ls_wR_factor_ref 0.1080
_reflns_Friedel_coverage 0.000
_reflns_number_gt 3007
_reflns_number_total 3569
_reflns_threshold_expression 'I > 2\s(I)'
_cod_data_source_file ol7b01029_si_004.cif
_cod_data_source_block kj1702_a
_cod_database_code 1546209
_shelx_shelxl_version_number 2016/6
_shelx_space_group_comment
;
The symmetry employed for this shelxl refinement is uniquely defined
by the following loop, which should always be used as a source of
symmetry information in preference to the above space-group names.
They are only intended as comments.
;
_shelx_estimated_absorpt_t_min 0.982
_shelx_estimated_absorpt_t_max 0.995

loop_
_space_group_symop_operation_xyz
'x, y, z'
'-x, y+1/2, -z+1/2'
'-x, -y, -z'
'x, -y-1/2, z-1/2'

loop_
_atom_site_label
_atom_site_type_symbol
_atom_site_fract_x
_atom_site_fract_y
_atom_site_fract_z
_atom_site_U_iso_or_equiv
_atom_site_adp_type
_atom_site_occupancy
_atom_site_site_symmetry_order
_atom_site_calc_flag
_atom_site_refinement_flags_posn
_atom_site_refinement_flags_adp
O1 O 0.49400(19) 0.63315(6) 0.24519(7) 0.0335(2) Uani 1 1 d D .
H1O1 H 0.488(3) 0.6816(5) 0.2453(12) 0.050 Uiso 1 1 d D U
H1O2 H 0.649(2) 0.6241(9) 0.2287(13) 0.050 Uiso 1 1 d D U
O2 O -0.01580(19) 0.62327(6) 0.19953(7) 0.0340(2) Uani 1 1 d D .
H2O1 H 0.1492(18) 0.6226(10) 0.2134(12) 0.051 Uiso 1 1 d D U
H2O2 H -0.029(3) 0.6508(9) 0.1488(9) 0.051 Uiso 1 1 d D U
N1_1 N 0.5229(2) 0.28417(6) 0.24488(8) 0.0308(3) Uani 1 1 d . .
C1_1 C 0.6796(2) 0.32249(7) 0.19991(9) 0.0256(3) Uani 1 1 d . .
H1_1 H 0.810108 0.302795 0.167578 0.031 Uiso 1 1 calc R U
N2_1 N 0.63310(18) 0.39297(6) 0.20516(7) 0.0215(2) Uani 1 1 d . .
C3_1 C 0.4309(2) 0.40017(8) 0.25679(9) 0.0278(3) Uani 1 1 d . .
H3_1 H 0.352389 0.443264 0.272605 0.033 Uiso 1 1 calc R U
C4_1 C 0.7654(2) 0.45018(7) 0.16045(8) 0.0236(3) Uani 1 1 d . .
H4A_1 H 0.928189 0.432455 0.143868 0.028 Uiso 1 1 calc R U
H4B_1 H 0.792073 0.490280 0.203652 0.028 Uiso 1 1 calc R U
C5_1 C 0.6259(2) 0.47621(6) 0.07612(8) 0.0197(2) Uani 1 1 d . .
C6_1 C 0.3592(2) 0.50789(6) 0.07291(8) 0.0205(2) Uani 1 1 d . .
H6_1 H 0.255903 0.513698 0.126859 0.025 Uiso 1 1 calc R U
C7_1 C 0.7104(2) 0.53846(6) 0.01334(8) 0.0203(2) Uani 1 1 d . .
H7_1 H 0.865040 0.566648 0.023228 0.024 Uiso 1 1 calc R U
C8_1 C 0.5563(2) 0.43018(6) -0.01057(8) 0.0205(2) Uani 1 1 d . .
H8_1 H 0.598226 0.378773 -0.018268 0.025 Uiso 1 1 calc R U
C2_1 C 0.3663(2) 0.33285(8) 0.28061(9) 0.0318(3) Uani 1 1 d . .
H2_1 H 0.232203 0.321270 0.316751 0.038 Uiso 1 1 calc R U
C1_2 C 0.8647(2) 0.26670(7) 0.45495(9) 0.0256(3) Uani 1 1 d . .
H1_2 H 0.735892 0.272352 0.409433 0.031 Uiso 1 1 calc R U
N1_2 N 1.0330(2) 0.21620(6) 0.45347(8) 0.0303(3) Uani 1 1 d . .
C2_2 C 1.1803(2) 0.22740(7) 0.53093(10) 0.0292(3) Uani 1 1 d . .
H2_2 H 1.318611 0.199103 0.549112 0.035 Uiso 1 1 calc R U
N2_2 N 0.89720(18) 0.30931(5) 0.52862(7) 0.0203(2) Uani 1 1 d . .
C3_2 C 1.1006(2) 0.28464(7) 0.57803(9) 0.0253(3) Uani 1 1 d . .
H3_2 H 1.170952 0.303585 0.633469 0.030 Uiso 1 1 calc R U
C4_2 C 0.7534(2) 0.37264(6) 0.54916(9) 0.0220(3) Uani 1 1 d . .
H4A_2 H 0.723788 0.373627 0.615217 0.026 Uiso 1 1 calc R U
H4B_2 H 0.592197 0.370348 0.515087 0.026 Uiso 1 1 calc R U
C5_2 C 0.8842(2) 0.43936(6) 0.52361(8) 0.0187(2) Uani 1 1 d . .
C6_2 C 1.1453(2) 0.46359(6) 0.56217(8) 0.0196(2) Uani 1 1 d . .
H6_2 H 1.251740 0.436718 0.607825 0.023 Uiso 1 1 calc R U
C7_2 C 0.9554(2) 0.45906(6) 0.42448(8) 0.0195(2) Uani 1 1 d . .
H7_2 H 0.922357 0.428865 0.369029 0.023 Uiso 1 1 calc R U
C8_2 C 0.7845(2) 0.51692(6) 0.53732(8) 0.0192(2) Uani 1 1 d . .
H8_2 H 0.625796 0.529179 0.564784 0.023 Uiso 1 1 calc R U

loop_
_atom_site_aniso_label
_atom_site_aniso_U_11
_atom_site_aniso_U_22
_atom_site_aniso_U_33
_atom_site_aniso_U_23
_atom_site_aniso_U_13
_atom_site_aniso_U_12
O1 0.0316(5) 0.0322(5) 0.0370(5) -0.0021(4) 0.0053(4) -0.0004(4)
O2 0.0307(5) 0.0367(6) 0.0347(5) 0.0069(4) 0.0042(4) -0.0003(4)
N1_1 0.0288(6) 0.0308(6) 0.0321(6) 0.0080(5) -0.0038(5) -0.0048(5)
C1_1 0.0250(6) 0.0251(6) 0.0265(6) 0.0024(5) -0.0009(5) 0.0006(5)
N2_1 0.0194(5) 0.0248(5) 0.0200(5) 0.0023(4) -0.0008(4) -0.0014(4)
C3_1 0.0244(6) 0.0361(7) 0.0233(6) 0.0029(5) 0.0032(5) 0.0048(5)
C4_1 0.0210(6) 0.0239(6) 0.0255(6) 0.0034(5) -0.0020(5) -0.0042(5)
C5_1 0.0170(5) 0.0190(5) 0.0231(6) 0.0008(4) 0.0004(4) -0.0020(4)
C6_1 0.0184(5) 0.0203(5) 0.0229(6) 0.0002(5) 0.0017(4) -0.0006(5)
C7_1 0.0174(5) 0.0191(5) 0.0243(6) 0.0014(4) -0.0011(4) -0.0032(4)
C8_1 0.0205(5) 0.0169(5) 0.0242(6) -0.0007(4) 0.0016(5) -0.0005(4)
C2_1 0.0231(6) 0.0437(8) 0.0285(6) 0.0116(6) 0.0017(5) -0.0016(6)
C1_2 0.0272(6) 0.0230(6) 0.0263(6) -0.0011(5) -0.0018(5) -0.0014(5)
N1_2 0.0321(6) 0.0254(5) 0.0334(6) -0.0046(5) 0.0019(5) 0.0016(5)
C2_2 0.0236(6) 0.0241(6) 0.0394(7) -0.0009(5) -0.0026(5) 0.0033(5)
N2_2 0.0199(5) 0.0177(5) 0.0232(5) 0.0016(4) -0.0003(4) 0.0001(4)
C3_2 0.0234(6) 0.0223(6) 0.0295(6) 0.0008(5) -0.0060(5) 0.0008(5)
C4_2 0.0200(5) 0.0201(6) 0.0262(6) 0.0011(5) 0.0031(5) 0.0017(5)
C5_2 0.0181(5) 0.0179(5) 0.0201(5) -0.0003(4) 0.0005(4) 0.0023(4)
C6_2 0.0185(5) 0.0192(5) 0.0208(5) 0.0008(4) -0.0009(4) 0.0023(4)
C7_2 0.0198(5) 0.0191(5) 0.0195(5) -0.0011(4) 0.0005(4) 0.0018(4)
C8_2 0.0176(5) 0.0190(5) 0.0210(5) -0.0006(4) 0.0015(4) 0.0022(4)

loop_
_atom_type_symbol
_atom_type_description
_atom_type_scat_dispersion_real
_atom_type_scat_dispersion_imag
_atom_type_scat_source
C C 0.0033 0.0016 'International Tables Vol C Tables 4.2.6.8 and 6.1.1.4'
H H 0.0000 0.0000 'International Tables Vol C Tables 4.2.6.8 and 6.1.1.4'
N N 0.0061 0.0033 'International Tables Vol C Tables 4.2.6.8 and 6.1.1.4'
O O 0.0106 0.0060 'International Tables Vol C Tables 4.2.6.8 and 6.1.1.4'

loop_
_geom_angle_atom_site_label_1
_geom_angle_atom_site_label_2
_geom_angle_atom_site_label_3
_geom_angle
_geom_angle_site_symmetry_1
_geom_angle_site_symmetry_3
H1O1 O1 H1O2 102.9(14) . .
H2O1 O2 H2O2 103.0(14) . .
C1_1 N1_1 C2_1 104.99(11) . .
N1_1 C1_1 N2_1 112.20(12) . .
N1_1 C1_1 H1_1 123.9 . .
N2_1 C1_1 H1_1 123.9 . .
C1_1 N2_1 C3_1 106.61(11) . .
C1_1 N2_1 C4_1 126.45(11) . .
C3_1 N2_1 C4_1 126.87(11) . .
C2_1 C3_1 N2_1 105.94(12) . .
C2_1 C3_1 H3_1 127.0 . .
N2_1 C3_1 H3_1 127.0 . .
N2_1 C4_1 C5_1 111.48(10) . .
N2_1 C4_1 H4A_1 109.3 . .
C5_1 C4_1 H4A_1 109.3 . .
N2_1 C4_1 H4B_1 109.3 . .
C5_1 C4_1 H4B_1 109.3 . .
H4A_1 C4_1 H4B_1 108.0 . .
C4_1 C5_1 C8_1 125.45(10) . .
C4_1 C5_1 C6_1 125.35(10) . .
C8_1 C5_1 C6_1 89.95(9) . .
C4_1 C5_1 C7_1 124.98(10) . .
C8_1 C5_1 C7_1 90.10(9) . .
C6_1 C5_1 C7_1 89.97(8) . .
C8_1 C6_1 C7_1 90.48(9) 3_665 3_665
C8_1 C6_1 C5_1 89.96(8) 3_665 .
C7_1 C6_1 C5_1 89.98(9) 3_665 .
C8_1 C6_1 H6_1 125.2 3_665 .
C7_1 C6_1 H6_1 125.2 3_665 .
C5_1 C6_1 H6_1 125.2 . .
C6_1 C7_1 C8_1 90.08(9) 3_665 3_665
C6_1 C7_1 C5_1 89.58(8) 3_665 .
C8_1 C7_1 C5_1 89.71(9) 3_665 .
C6_1 C7_1 H7_1 125.4 3_665 .
C8_1 C7_1 H7_1 125.4 3_665 .
C5_1 C7_1 H7_1 125.4 . .
C6_1 C8_1 C5_1 89.83(9) 3_665 .
C6_1 C8_1 C7_1 90.36(9) 3_665 3_665
C5_1 C8_1 C7_1 89.99(9) . 3_665
C6_1 C8_1 H8_1 125.2 3_665 .
C5_1 C8_1 H8_1 125.2 . .
C7_1 C8_1 H8_1 125.2 3_665 .
C3_1 C2_1 N1_1 110.25(12) . .
C3_1 C2_1 H2_1 124.9 . .
N1_1 C2_1 H2_1 124.9 . .
N1_2 C1_2 N2_2 112.10(12) . .
N1_2 C1_2 H1_2 123.9 . .
N2_2 C1_2 H1_2 123.9 . .
C1_2 N1_2 C2_2 104.72(11) . .
C3_2 C2_2 N1_2 110.62(11) . .
C3_2 C2_2 H2_2 124.7 . .
N1_2 C2_2 H2_2 124.7 . .
C1_2 N2_2 C3_2 106.96(10) . .
C1_2 N2_2 C4_2 126.64(10) . .
C3_2 N2_2 C4_2 126.29(10) . .
C2_2 C3_2 N2_2 105.60(11) . .
C2_2 C3_2 H3_2 127.2 . .
N2_2 C3_2 H3_2 127.2 . .
N2_2 C4_2 C5_2 111.17(9) . .
N2_2 C4_2 H4A_2 109.4 . .
C5_2 C4_2 H4A_2 109.4 . .
N2_2 C4_2 H4B_2 109.4 . .
C5_2 C4_2 H4B_2 109.4 . .
H4A_2 C4_2 H4B_2 108.0 . .
C4_2 C5_2 C7_2 124.92(10) . .
C4_2 C5_2 C8_2 124.81(10) . .
C7_2 C5_2 C8_2 90.19(8) . .
C4_2 C5_2 C6_2 125.87(10) . .
C7_2 C5_2 C6_2 90.15(9) . .
C8_2 C5_2 C6_2 89.93(8) . .
C7_2 C6_2 C8_2 90.19(8) 3_766 3_766
C7_2 C6_2 C5_2 89.80(8) 3_766 .
C8_2 C6_2 C5_2 89.58(8) 3_766 .
C7_2 C6_2 H6_2 125.4 3_766 .
C8_2 C6_2 H6_2 125.4 3_766 .
C5_2 C6_2 H6_2 125.4 . .
C8_2 C7_2 C5_2 89.94(8) 3_766 .
C8_2 C7_2 C6_2 90.30(8) 3_766 3_766
C5_2 C7_2 C6_2 89.90(8) . 3_766
C8_2 C7_2 H7_2 125.2 3_766 .
C5_2 C7_2 H7_2 125.2 . .
C6_2 C7_2 H7_2 125.2 3_766 .
C7_2 C8_2 C6_2 90.33(8) 3_766 3_766
C7_2 C8_2 C5_2 89.98(8) 3_766 .
C6_2 C8_2 C5_2 89.72(8) 3_766 .
C7_2 C8_2 H8_2 125.3 3_766 .
C6_2 C8_2 H8_2 125.3 3_766 .
C5_2 C8_2 H8_2 125.3 . .

loop_
_geom_bond_atom_site_label_1
_geom_bond_atom_site_label_2
_geom_bond_distance
_geom_bond_site_symmetry_2
O1 H1O1 0.911(9) .
O1 H1O2 0.906(9) .
O2 H2O1 0.913(9) .
O2 H2O2 0.905(9) .
N1_1 C1_1 1.3194(17) .
N1_1 C2_1 1.3729(19) .
C1_1 N2_1 1.3508(16) .
C1_1 H1_1 0.9500 .
N2_1 C3_1 1.3754(16) .
N2_1 C4_1 1.4674(15) .
C3_1 C2_1 1.363(2) .
C3_1 H3_1 0.9500 .
C4_1 C5_1 1.5004(16) .
C4_1 H4A_1 0.9900 .
C4_1 H4B_1 0.9900 .
C5_1 C8_1 1.5676(16) .
C5_1 C6_1 1.5701(16) .
C5_1 C7_1 1.5716(16) .
C6_1 C8_1 1.5630(16) 3_665
C6_1 C7_1 1.5660(16) 3_665
C6_1 H6_1 1.0000 .
C7_1 C8_1 1.5682(16) 3_665
C7_1 H7_1 1.0000 .
C8_1 H8_1 1.0000 .
C2_1 H2_1 0.9500 .
C1_2 N1_2 1.3208(17) .
C1_2 N2_2 1.3486(16) .
C1_2 H1_2 0.9500 .
N1_2 C2_2 1.3735(18) .
C2_2 C3_2 1.3608(18) .
C2_2 H2_2 0.9500 .
N2_2 C3_2 1.3744(16) .
N2_2 C4_2 1.4644(15) .
C3_2 H3_2 0.9500 .
C4_2 C5_2 1.4990(16) .
C4_2 H4A_2 0.9900 .
C4_2 H4B_2 0.9900 .
C5_2 C7_2 1.5674(16) .
C5_2 C8_2 1.5715(16) .
C5_2 C6_2 1.5724(16) .
C6_2 C7_2 1.5690(16) 3_766
C6_2 C8_2 1.5699(16) 3_766
C6_2 H6_2 1.0000 .
C7_2 C8_2 1.5649(16) 3_766
C7_2 H7_2 1.0000 .
C8_2 H8_2 1.0000 .
